data_1535596
loop_
_publ_author_name
'Mudring, A.V.'
'Jansen, M.'

_publ_section_title
;
 Darstellung und Kristallstruktur von Rb4 Br2 O und Rb6 Br4 O
;
_journal_name_full 'Zeitschrift fuer Anorganische und Allgemeine Chemie'
_journal_page_first 1606
_journal_page_last 1610
_journal_volume 627
_journal_year 2001
_chemical_formula_sum 'Br2 O Rb4'
_chemical_name_systematic 'Rb4 Br2 O'
_space_group_IT_number 139
_symmetry_space_group_name_Hall '-I 4 2'
_symmetry_space_group_name_H-M 'I 4/m m m'
_cell_angle_alpha 90
_cell_angle_beta 90
_cell_angle_gamma 90
_cell_formula_units_Z 2
_cell_length_a 5.444
_cell_length_b 5.444
_cell_length_c 17.25
_cell_volume 511.241
_citation_journal_id_ASTM ZAACAB
_cod_data_source_file Mudring_ZAACAB_2001_277.cif
_cod_data_source_block Br2O1Rb4
_cod_original_cell_volume 511.2405
_cod_original_formula_sum 'Br2 O1 Rb4'
_cod_database_code 1535596

loop_
_symmetry_equiv_pos_as_xyz
x,y,z
-y,x,z
-x,-y,z
y,-x,z
x,-y,-z
y,x,-z
-x,y,-z
-y,-x,-z
-x,-y,-z
y,-x,-z
x,y,-z
-y,x,-z
-x,y,z
-y,-x,z
x,-y,z
y,x,z
x+1/2,y+1/2,z+1/2
-y+1/2,x+1/2,z+1/2
-x+1/2,-y+1/2,z+1/2
y+1/2,-x+1/2,z+1/2
x+1/2,-y+1/2,-z+1/2
y+1/2,x+1/2,-z+1/2
-x+1/2,y+1/2,-z+1/2
-y+1/2,-x+1/2,-z+1/2
-x+1/2,-y+1/2,-z+1/2
y+1/2,-x+1/2,-z+1/2
x+1/2,y+1/2,-z+1/2
-y+1/2,x+1/2,-z+1/2
-x+1/2,y+1/2,z+1/2
-y+1/2,-x+1/2,z+1/2
x+1/2,-y+1/2,z+1/2
y+1/2,x+1/2,z+1/2

loop_
_atom_site_label
_atom_site_type_symbol
_atom_site_fract_x
_atom_site_fract_y
_atom_site_fract_z
_atom_site_occupancy
_atom_site_U_iso_or_equiv
Br3 Br-1 0 0 0.35614 1 0.0
O1 O-2 0 0 0 1 0.0
Rb2 Rb+1 0 0 0.15489 1 0.0
Rb1 Rb+1 0 0.5 0 1 0.0
